data_1502952
loop_
_publ_author_name
'Alexander, Varughese'
'Choi, Won Jun'
'Chun, Jeongha'
'Kim, Hea Ok'
'Jeon, Ji Hye'
'Tosh, Dilip K.'
'Lee, Hyuk Woo'
'Chandra, Girish'
'Choi, Jungwon'
'Jeong, Lak Shin'

_publ_section_title
;
 A new DNA building block, 4'-selenothymidine: synthesis and modification
 to 4'-seleno-AZT as a potential anti-HIV agent.
;
_journal_issue 10
_journal_name_full 'Organic letters'
_journal_page_first 2242
_journal_page_last 2245
_journal_paper_doi 10.1021/ol1005906
_journal_volume 12
_journal_year 2010
_chemical_absolute_configuration ad
_chemical_formula_sum 'C10 H14 N2 O4 Se'
_chemical_formula_weight 305.19
_chemical_name_systematic
; 
 ? 
;
_space_group_IT_number 4
_symmetry_cell_setting monoclinic
_symmetry_space_group_name_Hall 'P 2yb'
_symmetry_space_group_name_H-M 'P 1 21 1'
_atom_sites_solution_hydrogens geom
_atom_sites_solution_primary direct
_atom_sites_solution_secondary difmap
_audit_creation_method SHELXL-97
_audit_update_record
;
2010-04-08 # Formatted by publCIF
;
_cell_angle_alpha 90.00
_cell_angle_beta 92.047(2)
_cell_angle_gamma 90.00
_cell_formula_units_Z 2
_cell_length_a 9.2745(7)
_cell_length_b 5.2059(3)
_cell_length_c 12.1233(7)
_cell_measurement_temperature 290(2)
_cell_measurement_theta_max 27.5
_cell_measurement_theta_min 3.4
_cell_volume 584.97(7)
_computing_structure_refinement 'SHELXL-97 (Sheldrick, 1997)'
_computing_structure_solution 'SHELXS-97 (Sheldrick, 1990)'
_diffrn_ambient_temperature 290(2)
_diffrn_measured_fraction_theta_full 0.997
_diffrn_measured_fraction_theta_max 0.997
_diffrn_measurement_device_type 'Rigaku Rapid R-axis'
_diffrn_radiation_monochromator graphite
_diffrn_radiation_source 'fine-focus sealed tube'
_diffrn_radiation_type MoK\a
_diffrn_radiation_wavelength 0.71073
_diffrn_reflns_av_R_equivalents 0.0284
_diffrn_reflns_av_sigmaI/netI 0.0437
_diffrn_reflns_limit_h_max 12
_diffrn_reflns_limit_h_min -12
_diffrn_reflns_limit_k_max 6
_diffrn_reflns_limit_k_min -6
_diffrn_reflns_limit_l_max 15
_diffrn_reflns_limit_l_min -15
_diffrn_reflns_number 5697
_diffrn_reflns_theta_full 27.48
_diffrn_reflns_theta_max 27.48
_diffrn_reflns_theta_min 3.36
_exptl_absorpt_coefficient_mu 3.215
_exptl_absorpt_correction_type none
_exptl_crystal_colour colourless
_exptl_crystal_density_diffrn 1.733
_exptl_crystal_density_method 'not measured'
_exptl_crystal_description block
_exptl_crystal_F_000 308
_exptl_crystal_size_max 0.40
_exptl_crystal_size_mid 0.37
_exptl_crystal_size_min 0.35
_refine_diff_density_max 0.353
_refine_diff_density_min -0.534
_refine_diff_density_rms 0.069
_refine_ls_abs_structure_details 'Flack H D (1983), Acta Cryst. A39, 876-881'
_refine_ls_abs_structure_Flack 0.025(9)
_refine_ls_extinction_method none
_refine_ls_goodness_of_fit_ref 1.136
_refine_ls_hydrogen_treatment mixed
_refine_ls_matrix_type full
_refine_ls_number_parameters 184
_refine_ls_number_reflns 2410
_refine_ls_number_restraints 1
_refine_ls_restrained_S_all 1.135
_refine_ls_R_factor_all 0.0304
_refine_ls_R_factor_gt 0.0251
_refine_ls_shift/su_max 0.001
_refine_ls_shift/su_mean 0.000
_refine_ls_structure_factor_coef Fsqd
_refine_ls_weighting_details 'calc w=1/[\s^2^(Fo^2^)+(0.0149P)^2^+0.0174P] where P=(Fo^2^+2Fc^2^)/3'
_refine_ls_weighting_scheme calc
_refine_ls_wR_factor_gt 0.0496
_refine_ls_wR_factor_ref 0.0548
_reflns_number_gt 2196
_reflns_number_total 2410
_reflns_threshold_expression >2sigma(I)
_cod_data_source_file ol1005906_si_001.cif
_cod_data_source_block se-dt
_cod_original_cell_volume 584.97(6)
_cod_original_sg_symbol_H-M P21
_cod_database_code 1502952

loop_
_symmetry_equiv_pos_as_xyz
'x, y, z'
'-x, y+1/2, -z'

loop_
_atom_site_label
_atom_site_type_symbol
_atom_site_fract_x
_atom_site_fract_y
_atom_site_fract_z
_atom_site_U_iso_or_equiv
_atom_site_adp_type
_atom_site_occupancy
_atom_site_symmetry_multiplicity
_atom_site_calc_flag
_atom_site_refinement_flags
Se4' Se 0.77352(3) 0.04688(7) 0.67759(2) 0.03271(9) Uani 1 1 d .
C1' C 0.8516(3) 0.1765(6) 0.8216(2) 0.0265(6) Uani 1 1 d .
C4' C 0.5775(3) 0.1338(5) 0.7205(2) 0.0254(6) Uani 1 1 d .
H4' H 0.5158 -0.0175 0.7097 0.031 Uiso 1 1 calc R
O3' O 0.5929(2) -0.0314(4) 0.91068(17) 0.0360(6) Uani 1 1 d .
O4 O 1.3333(2) 0.7869(4) 0.82735(18) 0.0426(6) Uani 1 1 d .
N1 N 0.9864(2) 0.3237(4) 0.81288(19) 0.0249(5) Uani 1 1 d .
N3 N 1.2039(3) 0.4574(5) 0.8944(2) 0.0281(5) Uani 1 1 d .
C3' C 0.5902(3) 0.1951(6) 0.8448(2) 0.0263(6) Uani 1 1 d .
O5' O 0.5068(3) 0.2880(4) 0.54113(16) 0.0472(6) Uani 1 1 d .
H5' H 0.5046 0.4198 0.5041 0.071 Uiso 1 1 calc R
O2 O 1.0731(2) 0.1452(4) 0.97470(16) 0.0368(5) Uani 1 1 d .
C2' C 0.7296(3) 0.3366(5) 0.8676(2) 0.0271(6) Uani 1 1 d .
H2'1 H 0.7454 0.3611 0.9464 0.033 Uiso 1 1 calc R
H2'2 H 0.7261 0.5040 0.8324 0.033 Uiso 1 1 calc R
C5' C 0.5134(4) 0.3527(6) 0.6550(3) 0.0360(8) Uani 1 1 d .
H1' H 0.877(3) 0.007(6) 0.870(2) 0.023(8) Uiso 1 1 d .
H6 H 0.925(3) 0.497(5) 0.6702(19) 0.022(7) Uiso 1 1 d .
H3 H 1.267(3) 0.444(5) 0.947(2) 0.018(7) Uiso 1 1 d .
H52' H 0.414(4) 0.381(7) 0.678(3) 0.047(10) Uiso 1 1 d .
H3' H 0.507(4) 0.306(6) 0.873(3) 0.037(9) Uiso 1 1 d .
H30' H 0.514(4) -0.099(7) 0.891(3) 0.037(10) Uiso 1 1 d .
H51' H 0.571(3) 0.491(6) 0.667(2) 0.031(9) Uiso 1 1 d .
C2 C 1.0862(3) 0.2973(5) 0.9001(2) 0.0255(6) Uani 1 1 d .
C4 C 1.2268(3) 0.6463(6) 0.8174(2) 0.0287(6) Uani 1 1 d .
C5 C 1.1204(3) 0.6590(5) 0.7279(2) 0.0277(6) Uani 1 1 d .
C6 C 1.0057(3) 0.5033(6) 0.7312(2) 0.0285(7) Uani 1 1 d .
C7 C 1.1453(4) 0.8428(7) 0.6352(3) 0.0416(8) Uani 1 1 d .
H7A H 1.0631 0.8418 0.5848 0.062 Uiso 1 1 calc R
H7B H 1.2296 0.7914 0.5971 0.062 Uiso 1 1 calc R
H7C H 1.1593 1.0127 0.6645 0.062 Uiso 1 1 calc R

loop_
_atom_site_aniso_label
_atom_site_aniso_U_11
_atom_site_aniso_U_22
_atom_site_aniso_U_33
_atom_site_aniso_U_23
_atom_site_aniso_U_13
_atom_site_aniso_U_12
Se4' 0.02314(14) 0.03948(15) 0.03552(14) -0.01207(18) 0.00131(10) -0.00191(18)
C1' 0.0210(16) 0.0291(14) 0.0293(14) 0.0001(13) -0.0004(11) -0.0038(12)
C4' 0.0178(14) 0.0334(16) 0.0249(12) -0.0007(11) -0.0023(10) -0.0020(11)
O3' 0.0269(13) 0.0471(15) 0.0332(11) 0.0135(10) -0.0091(9) -0.0156(9)
O4 0.0280(13) 0.0550(14) 0.0448(13) 0.0002(12) 0.0022(10) -0.0219(11)
N1 0.0160(12) 0.0301(12) 0.0283(12) 0.0013(10) -0.0013(9) -0.0047(10)
N3 0.0155(13) 0.0381(14) 0.0305(12) -0.0002(11) -0.0026(10) -0.0033(10)
C3' 0.0210(16) 0.0368(16) 0.0211(13) 0.0010(13) 0.0006(11) -0.0027(13)
O5' 0.0783(19) 0.0371(12) 0.0254(10) 0.0028(11) -0.0091(12) 0.0063(13)
O2 0.0302(13) 0.0384(12) 0.0411(11) 0.0143(10) -0.0066(9) -0.0039(9)
C2' 0.0222(16) 0.0330(15) 0.0260(13) -0.0008(13) 0.0001(11) -0.0040(12)
C5' 0.043(2) 0.0344(17) 0.0299(16) -0.0044(14) -0.0072(15) 0.0086(15)
C2 0.0173(15) 0.0278(14) 0.0314(15) -0.0009(13) 0.0006(11) 0.0038(11)
C4 0.0191(16) 0.0358(15) 0.0316(15) -0.0082(12) 0.0068(12) -0.0010(12)
C5 0.0253(16) 0.0309(13) 0.0272(13) -0.0021(12) 0.0055(12) -0.0017(12)
C6 0.0235(15) 0.033(2) 0.0284(12) -0.0012(13) -0.0005(11) -0.0002(12)
C7 0.036(2) 0.0473(18) 0.0417(18) 0.0081(15) 0.0085(15) -0.0039(15)

loop_
_atom_type_symbol
_atom_type_description
_atom_type_scat_dispersion_real
_atom_type_scat_dispersion_imag
_atom_type_scat_source
C C 0.0033 0.0016 'International Tables Vol C Tables 4.2.6.8 and 6.1.1.4'
H H 0.0000 0.0000 'International Tables Vol C Tables 4.2.6.8 and 6.1.1.4'
O O 0.0106 0.0060 'International Tables Vol C Tables 4.2.6.8 and 6.1.1.4'
N N 0.0061 0.0033 'International Tables Vol C Tables 4.2.6.8 and 6.1.1.4'
Se Se -0.0929 2.2259 'International Tables Vol C Tables 4.2.6.8 and 6.1.1.4'

loop_
_geom_angle_atom_site_label_1
_geom_angle_atom_site_label_2
_geom_angle_atom_site_label_3
_geom_angle
C4' Se4' C1' 90.03(12)
N1 C1' C2' 112.6(2)
N1 C1' Se4' 113.43(18)
C2' C1' Se4' 104.79(19)
C5' C4' C3' 112.1(2)
C5' C4' Se4' 112.9(2)
C3' C4' Se4' 105.54(18)
C6 N1 C2 120.9(2)
C6 N1 C1' 122.5(2)
C2 N1 C1' 116.0(2)
C4 N3 C2 127.4(2)
O3' C3' C2' 107.7(2)
O3' C3' C4' 112.1(2)
C2' C3' C4' 108.4(2)
C3' C2' C1' 108.0(2)
O5' C5' C4' 109.7(2)
O2 C2 N3 122.3(3)
O2 C2 N1 123.5(3)
N3 C2 N1 114.2(3)
O4 C4 N3 120.0(3)
O4 C4 C5 124.8(3)
N3 C4 C5 115.2(3)
C6 C5 C4 118.2(3)
C6 C5 C7 123.6(3)
C4 C5 C7 118.3(3)
C5 C6 N1 123.8(3)

loop_
_geom_bond_atom_site_label_1
_geom_bond_atom_site_label_2
_geom_bond_distance
Se4' C4' 1.962(3)
Se4' C1' 1.984(3)
C1' N1 1.474(4)
C1' C2' 1.527(4)
C4' C5' 1.500(4)
C4' C3' 1.540(4)
O3' C3' 1.424(3)
O4 C4 1.232(3)
N1 C6 1.378(4)
N1 C2 1.387(4)
N3 C4 1.377(4)
N3 C2 1.377(4)
C3' C2' 1.505(4)
O5' C5' 1.420(4)
O2 C2 1.212(3)
C4 C5 1.442(4)
C5 C6 1.339(4)
C5 C7 1.500(4)

loop_
_geom_torsion_atom_site_label_1
_geom_torsion_atom_site_label_2
_geom_torsion_atom_site_label_3
_geom_torsion_atom_site_label_4
_geom_torsion
C4' Se4' C1' N1 -139.3(2)
C4' Se4' C1' C2' -16.12(19)
C1' Se4' C4' C5' 111.2(2)
C1' Se4' C4' C3' -11.55(19)
C2' C1' N1 C6 -75.3(3)
Se4' C1' N1 C6 43.4(3)
C2' C1' N1 C2 96.3(3)
Se4' C1' N1 C2 -145.0(2)
C5' C4' C3' O3' 155.9(3)
Se4' C4' C3' O3' -80.9(3)
C5' C4' C3' C2' -85.3(3)
Se4' C4' C3' C2' 37.9(3)
O3' C3' C2' C1' 68.0(3)
C4' C3' C2' C1' -53.6(3)
N1 C1' C2' C3' 165.0(2)
Se4' C1' C2' C3' 41.3(3)
C3' C4' C5' O5' 178.9(3)
Se4' C4' C5' O5' 59.9(3)
C4 N3 C2 O2 -176.2(3)
C4 N3 C2 N1 4.7(4)
C6 N1 C2 O2 178.9(3)
C1' N1 C2 O2 7.1(4)
C6 N1 C2 N3 -2.0(4)
C1' N1 C2 N3 -173.7(2)
C2 N3 C4 O4 174.9(3)
C2 N3 C4 C5 -6.1(4)
O4 C4 C5 C6 -176.3(3)
N3 C4 C5 C6 4.8(4)
O4 C4 C5 C7 4.7(5)
N3 C4 C5 C7 -174.2(2)
C4 C5 C6 N1 -2.9(4)
C7 C5 C6 N1 176.1(3)
C2 N1 C6 C5 1.4(4)
C1' N1 C6 C5 172.6(3)
